data_7207236
loop_
_publ_author_name
'Maekawa, Masahiko'
'Tominaga, Toshi'
'Sugimoto, Kunihisa'
'Okubo, Takashi'
'Kuroda-Sowa, Takayoshi'
'Munakata, Megumu'
'Kitagawa, Susumu'

_publ_section_title
;
 Framework dimensionality of copper(i) coordination polymers of
 4,4&#x2032;-bipyrimidine controlled by anions and solvents
;
_journal_issue 4
_journal_name_full CrystEngComm
_journal_page_first 1345
_journal_paper_doi 10.1039/c1ce06328f
_journal_volume 14
_journal_year 2012
_chemical_formula_moiety 'C24 H18 Cu3 F9 N12 Si2'
_chemical_formula_sum 'C24 H18 Cu3 F9 N12 Si2'
_chemical_formula_weight 892.30
_space_group_IT_number 206
_symmetry_cell_setting cubic
_symmetry_Int_Tables_number 206
_symmetry_space_group_name_Hall '-I 2b 2c 3'
_symmetry_space_group_name_H-M 'I a -3'
_atom_sites_solution_hydrogens geom
_atom_sites_solution_primary direct
_atom_sites_solution_secondary difmap
_cell_angle_alpha 90.00
_cell_angle_beta 90.00
_cell_angle_gamma 90.00
_cell_formula_units_Z 8
_cell_length_a 18.673(3)
_cell_length_b 18.673(3)
_cell_length_c 18.673(3)
_cell_measurement_reflns_used 35743
_cell_measurement_temperature 118(2)
_cell_measurement_theta_max 27.48
_cell_measurement_theta_min 3.09
_cell_volume 6510.9(18)
_computing_structure_refinement 'SHELXL-97 (Sheldrick, 2008)'
_computing_structure_solution 'SHELXS-97 (Sheldrick, 2008)'
_diffrn_ambient_temperature 118(2)
_diffrn_measured_fraction_theta_full 0.998
_diffrn_measured_fraction_theta_max 0.998
_diffrn_measurement_device_type 'Rigaku MercuryCCD'
_diffrn_measurement_method \w
_diffrn_radiation_source 'fine-focus rotating anode'
_diffrn_radiation_type MoK\a
_diffrn_radiation_wavelength 0.71070
_diffrn_reflns_av_R_equivalents 0.0523
_diffrn_reflns_av_sigmaI/netI 0.0119
_diffrn_reflns_limit_h_max 24
_diffrn_reflns_limit_h_min -23
_diffrn_reflns_limit_k_max 24
_diffrn_reflns_limit_k_min -24
_diffrn_reflns_limit_l_max 24
_diffrn_reflns_limit_l_min -24
_diffrn_reflns_number 35743
_diffrn_reflns_theta_full 27.48
_diffrn_reflns_theta_max 27.48
_diffrn_reflns_theta_min 3.09
_exptl_absorpt_coefficient_mu 2.107
_exptl_absorpt_correction_T_max 0.7429
_exptl_absorpt_correction_T_min 0.4862
_exptl_absorpt_correction_type multi-scan
_exptl_absorpt_process_details 'Jacobson, R. (1998) Private communication'
_exptl_crystal_colour colorless
_exptl_crystal_density_diffrn 1.820
_exptl_crystal_density_method 'not measured'
_exptl_crystal_description block
_exptl_crystal_F_000 3536
_exptl_crystal_size_max 0.40
_exptl_crystal_size_mid 0.30
_exptl_crystal_size_min 0.15
_refine_diff_density_max 1.236
_refine_diff_density_min -0.695
_refine_diff_density_rms 0.112
_refine_ls_extinction_method none
_refine_ls_goodness_of_fit_ref 1.422
_refine_ls_hydrogen_treatment noref
_refine_ls_matrix_type full
_refine_ls_number_parameters 94
_refine_ls_number_reflns 1248
_refine_ls_number_restraints 7
_refine_ls_restrained_S_all 1.419
_refine_ls_R_factor_all 0.0727
_refine_ls_R_factor_gt 0.0726
_refine_ls_shift/su_max 0.000
_refine_ls_shift/su_mean 0.000
_refine_ls_structure_factor_coef Fsqd
_refine_ls_weighting_details 'calc w=1/[\s^2^(Fo^2^)+(0.0422P)^2^+79.4008P] where P=(Fo^2^+2Fc^2^)/3'
_refine_ls_weighting_scheme calc
_refine_ls_wR_factor_gt 0.1728
_refine_ls_wR_factor_ref 0.1729
_reflns_number_gt 1247
_reflns_number_total 1248
_reflns_threshold_expression >2\s(I)
_cod_data_source_file c1ce06328f.txt
_cod_data_source_block {[Cu3(bpm)3](SiF6)1.5}n_Complex-5-CCDC803345
_cod_database_code 7207236

loop_
_symmetry_equiv_pos_site_id
_symmetry_equiv_pos_as_xyz
1 'x, y, z'
2 '-x, -y+1/2, z'
3 'x, -y, -z+1/2'
4 '-x, y+1/2, -z+1/2'
5 'y, z, x'
6 '-y, -z+1/2, x'
7 'y, -z, -x+1/2'
8 '-y, z+1/2, -x+1/2'
9 'z, x, y'
10 '-z+1/2, x, -y'
11 '-z, -x+1/2, y'
12 'z+1/2, -x+1/2, -y'
13 'x+1/2, y+1/2, z+1/2'
14 '-x+1/2, -y+1, z+1/2'
15 'x+1/2, -y+1/2, -z+1'
16 '-x+1/2, y+1, -z+1'
17 'y+1/2, z+1/2, x+1/2'
18 '-y+1/2, -z+1, x+1/2'
19 'y+1/2, -z+1/2, -x+1'
20 '-y+1/2, z+1, -x+1'
21 'z+1/2, x+1/2, y+1/2'
22 '-z+1, x+1/2, -y+1/2'
23 '-z+1/2, -x+1, y+1/2'
24 'z+1, -x+1, -y+1/2'
25 '-x, -y, -z'
26 'x, y-1/2, -z'
27 '-x, y, z-1/2'
28 'x, -y-1/2, z-1/2'
29 '-y, -z, -x'
30 'y, z-1/2, -x'
31 '-y, z, x-1/2'
32 'y, -z-1/2, x-1/2'
33 '-z, -x, -y'
34 'z-1/2, -x, y'
35 'z, x-1/2, -y'
36 '-z-1/2, x-1/2, y'
37 '-x+1/2, -y+1/2, -z+1/2'
38 'x+1/2, y, -z+1/2'
39 '-x+1/2, y+1/2, z'
40 'x+1/2, -y, z'
41 '-y+1/2, -z+1/2, -x+1/2'
42 'y+1/2, z, -x+1/2'
43 '-y+1/2, z+1/2, x'
44 'y+1/2, -z, x'
45 '-z+1/2, -x+1/2, -y+1/2'
46 'z, -x+1/2, y+1/2'
47 'z+1/2, x, -y+1/2'
48 '-z, x, y+1/2'

loop_
_atom_site_label
_atom_site_type_symbol
_atom_site_fract_x
_atom_site_fract_y
_atom_site_fract_z
_atom_site_U_iso_or_equiv
_atom_site_adp_type
_atom_site_occupancy
_atom_site_symmetry_multiplicity
_atom_site_calc_flag
_atom_site_refinement_flags
Cu1 Cu 0.64111(5) 0.5000 0.7500 0.0288(3) Uani 1 2 d S
Si1 Si 0.5000 0.5000 0.5000 0.0223(7) Uani 1 6 d S
F1 F 0.58904(17) 0.48748(17) 0.51506(18) 0.0289(8) Uani 1 1 d .
N1 N 0.5808(3) 0.4169(3) 0.7229(3) 0.0303(11) Uani 1 1 d .
N2 N 0.7257(2) 0.4760(3) 0.8159(3) 0.0270(10) Uani 1 1 d .
C1 C 0.5543(3) 0.3797(3) 0.7784(3) 0.0313(13) Uani 1 1 d .
H1 H 0.5577 0.4010 0.8245 0.038 Uiso 1 1 calc R
C2 C 0.7913(3) 0.4840(3) 0.7864(3) 0.0293(12) Uani 1 1 d .
C3 C 0.8524(3) 0.4623(3) 0.8231(4) 0.0346(14) Uani 1 1 d .
H2 H 0.8989 0.4704 0.8040 0.041 Uiso 1 1 calc R
C4 C 0.5714(3) 0.3886(3) 0.6571(3) 0.0329(13) Uani 1 1 d .
H3 H 0.5883 0.4140 0.6164 0.040 Uiso 1 1 calc R
Si2 Si 0.7500 0.2500 0.7500 0.0190(13) Uani 0.50 6 d SP
F2 F 0.6992(3) 0.3008(3) 0.8008(3) 0.037(3) Uani 0.50 3 d SP
F3 F 0.784(3) 0.218(4) 0.8221(17) 0.049(8) Uani 0.17 1 d PU
F4 F 0.753(4) 0.185(3) 0.807(2) 0.046(9) Uani 0.17 1 d PU

loop_
_atom_site_aniso_label
_atom_site_aniso_U_11
_atom_site_aniso_U_22
_atom_site_aniso_U_33
_atom_site_aniso_U_23
_atom_site_aniso_U_13
_atom_site_aniso_U_12
Cu1 0.0222(5) 0.0284(5) 0.0357(6) 0.0122(4) 0.000 0.000
Si1 0.0223(7) 0.0223(7) 0.0223(7) 0.0022(8) 0.0022(8) 0.0022(8)
F1 0.0244(15) 0.0301(17) 0.0323(18) 0.0040(13) 0.0022(13) 0.0031(13)
N1 0.027(2) 0.034(3) 0.030(2) 0.008(2) 0.000(2) -0.002(2)
N2 0.021(2) 0.030(2) 0.029(2) 0.0076(19) -0.0005(18) 0.0002(18)
C1 0.034(3) 0.032(3) 0.028(3) 0.003(2) 0.000(2) -0.008(2)
C2 0.024(3) 0.027(3) 0.036(3) 0.000(2) -0.003(2) 0.001(2)
C3 0.024(3) 0.039(3) 0.041(3) 0.000(3) -0.006(2) 0.001(2)
C4 0.033(3) 0.039(3) 0.026(3) 0.011(2) 0.005(2) 0.000(3)
Si2 0.0190(13) 0.0190(13) 0.0190(13) -0.0009(14) 0.0009(14) 0.0009(14)
F2 0.037(3) 0.037(3) 0.037(3) -0.011(3) 0.011(3) 0.011(3)
F3 0.034(17) 0.08(3) 0.034(14) 0.009(15) -0.006(12) 0.013(15)
F4 0.07(2) 0.05(2) 0.024(13) 0.016(11) 0.009(16) 0.007(12)

loop_
_atom_type_symbol
_atom_type_description
_atom_type_scat_dispersion_real
_atom_type_scat_dispersion_imag
_atom_type_scat_source
C C 0.0033 0.0016 'International Tables Vol C Tables 4.2.6.8 and 6.1.1.4'
H H 0.0000 0.0000 'International Tables Vol C Tables 4.2.6.8 and 6.1.1.4'
N N 0.0061 0.0033 'International Tables Vol C Tables 4.2.6.8 and 6.1.1.4'
Cu Cu 0.3201 1.2651 'International Tables Vol C Tables 4.2.6.8 and 6.1.1.4'
F F 0.0171 0.0103 'International Tables Vol C Tables 4.2.6.8 and 6.1.1.4'
Si Si 0.0817 0.0704 'International Tables Vol C Tables 4.2.6.8 and 6.1.1.4'

loop_
_geom_angle_atom_site_label_1
_geom_angle_atom_site_label_2
_geom_angle_atom_site_label_3
_geom_angle
_geom_angle_site_symmetry_1
_geom_angle_site_symmetry_3
N1 Cu1 N1 110.8(3) . 3_566
N1 Cu1 N2 114.8(2) . .
N1 Cu1 N2 117.0(2) 3_566 .
N1 Cu1 N2 117.0(2) . 3_566
N1 Cu1 N2 114.8(2) 3_566 3_566
N2 Cu1 N2 79.3(3) . 3_566
F1 Si1 F1 180.000(1) 29_666 5
F1 Si1 F1 89.75(16) 29_666 33_666
F1 Si1 F1 90.25(16) 5 33_666
F1 Si1 F1 89.75(16) 29_666 25_666
F1 Si1 F1 90.25(16) 5 25_666
F1 Si1 F1 89.75(16) 33_666 25_666
F1 Si1 F1 90.25(16) 29_666 .
F1 Si1 F1 89.75(16) 5 .
F1 Si1 F1 90.25(16) 33_666 .
F1 Si1 F1 180.0(2) 25_666 .
F1 Si1 F1 90.25(16) 29_666 9
F1 Si1 F1 89.75(16) 5 9
F1 Si1 F1 180.0(2) 33_666 9
F1 Si1 F1 90.25(16) 25_666 9
F1 Si1 F1 89.75(16) . 9
C1 N1 C4 116.9(5) . .
C1 N1 Cu1 114.6(4) . .
C4 N1 Cu1 127.9(4) . .
C1 N2 C2 117.9(5) 23_655 .
C1 N2 Cu1 126.1(4) 23_655 .
C2 N2 Cu1 115.4(4) . .
N2 C1 N1 125.4(6) 8_646 .
N2 C1 H1 117.3 8_646 .
N1 C1 H1 117.3 . .
N2 C2 C3 120.7(5) . .
N2 C2 C2 114.7(3) . 3_566
C3 C2 C2 124.6(4) . 3_566
C4 C3 C2 117.5(6) 23_655 .
C4 C3 H2 121.2 23_655 .
C2 C3 H2 121.2 . .
N1 C4 C3 121.4(5) . 8_646
N1 C4 H3 119.3 . .
C3 C4 H3 119.3 8_646 .
F3 Si2 F3 180.0(13) 35_556 23_655
F3 Si2 F3 119.86(19) 35_556 37_656
F3 Si2 F3 60.14(19) 23_655 37_656
F3 Si2 F3 119.86(19) 35_556 44_565
F3 Si2 F3 60.1(2) 23_655 44_565
F3 Si2 F3 119.86(19) 37_656 44_565
F3 Si2 F3 60.1(2) 35_556 8_646
F3 Si2 F3 119.86(19) 23_655 8_646
F3 Si2 F3 60.1(2) 37_656 8_646
F3 Si2 F3 180.0(13) 44_565 8_646
F3 Si2 F3 60.14(19) 35_556 .
F3 Si2 F3 119.86(18) 23_655 .
F3 Si2 F3 180.0(12) 37_656 .
F3 Si2 F3 60.14(19) 44_565 .
F3 Si2 F3 119.9(2) 8_646 .
F3 Si2 F4 148.0(12) 23_655 35_556
F3 Si2 F4 151.3(12) 37_656 35_556
F3 Si2 F4 88.8(11) 44_565 35_556
F3 Si2 F4 91.2(11) 8_646 35_556
F3 Si2 F4 148.0(12) 35_556 23_655
F3 Si2 F4 91.2(11) 44_565 23_655
F3 Si2 F4 88.8(11) 8_646 23_655
F3 Si2 F4 151.3(12) . 23_655
F4 Si2 F4 180.000(13) 35_556 23_655
F3 Si2 F4 151.3(12) 35_556 44_565
F3 Si2 F4 88.8(11) 37_656 44_565
F3 Si2 F4 148.0(12) 8_646 44_565
F3 Si2 F4 91.2(11) . 44_565
F4 Si2 F4 119.4(3) 35_556 44_565
F4 Si2 F4 60.6(3) 23_655 44_565
F3 Si2 F4 151.3(12) 23_655 8_646
F3 Si2 F4 91.2(11) 37_656 8_646
F3 Si2 F4 148.0(12) 44_565 8_646
F3 Si2 F4 88.8(11) . 8_646
F4 Si2 F4 60.6(3) 35_556 8_646
F4 Si2 F4 119.4(3) 23_655 8_646
F4 Si2 F4 180.0(17) 44_565 8_646
F3 Si2 F4 88.8(11) 35_556 37_656
F3 Si2 F4 91.2(11) 23_655 37_656
F3 Si2 F4 151.3(12) 44_565 37_656
F3 Si2 F4 148.0(12) . 37_656
F4 Si2 F4 119.4(3) 35_556 37_656
F4 Si2 F4 60.6(3) 23_655 37_656
F4 Si2 F4 119.4(3) 44_565 37_656
F4 Si2 F4 60.6(3) 8_646 37_656
F3 Si2 F4 91.2(11) 35_556 .
F3 Si2 F4 88.8(11) 23_655 .
F3 Si2 F4 148.0(12) 37_656 .
F3 Si2 F4 151.3(12) 8_646 .
F4 Si2 F4 60.6(3) 35_556 .
F4 Si2 F4 119.4(3) 23_655 .
F4 Si2 F4 60.6(3) 44_565 .
F4 Si2 F4 119.4(3) 8_646 .
F4 Si2 F4 180.000(14) 37_656 .
F4 F3 F4 151(6) 35_556 .
F4 F3 Si2 77(3) 35_556 .
F4 F3 Si2 75(3) . .
F4 F3 F3 137(3) 35_556 44_565
Si2 F3 F3 59.93(9) . 44_565
F4 F3 F3 133(3) . 35_556
Si2 F3 F3 59.93(9) . 35_556
F3 F3 F3 119.4(8) 44_565 35_556
F3 F4 F3 144(6) 44_565 .
F3 F4 Si2 74(3) 44_565 .
F3 F4 Si2 73(3) . .
F3 F4 F4 133(3) 44_565 35_556
Si2 F4 F4 59.71(15) . 35_556
F3 F4 F4 129(3) . 44_565
Si2 F4 F4 59.71(15) . 44_565
F4 F4 F4 117.8(12) 35_556 44_565

loop_
_geom_bond_atom_site_label_1
_geom_bond_atom_site_label_2
_geom_bond_distance
_geom_bond_site_symmetry_2
Cu1 N1 1.983(5) .
Cu1 N1 1.983(5) 3_566
Cu1 N2 2.052(5) .
Cu1 N2 2.052(5) 3_566
Si1 F1 1.702(3) 29_666
Si1 F1 1.702(3) 5
Si1 F1 1.702(3) 33_666
Si1 F1 1.702(3) 25_666
Si1 F1 1.702(3) .
Si1 F1 1.702(3) 9
N1 C1 1.344(7) .
N1 C4 1.348(8) .
N2 C1 1.321(7) 23_655
N2 C2 1.351(7) .
C1 N2 1.321(7) 8_646
C1 H1 0.9500 .
C2 C3 1.390(8) .
C2 C2 1.485(12) 3_566
C3 C4 1.387(9) 23_655
C3 H2 0.9500 .
C4 C3 1.387(9) 8_646
C4 H3 0.9500 .
Si2 F3 1.61(3) 35_556
Si2 F3 1.61(3) 23_655
Si2 F3 1.61(3) 37_656
Si2 F3 1.61(3) 44_565
Si2 F3 1.61(3) 8_646
Si2 F3 1.61(3) .
Si2 F4 1.63(2) 35_556
Si2 F4 1.63(2) 23_655
Si2 F4 1.63(2) 44_565
Si2 F4 1.63(2) 8_646
Si2 F4 1.63(2) 37_656
Si2 F4 1.63(2) .
F3 F4 0.80(3) 35_556
F3 F4 0.89(3) .
F3 F3 1.61(3) 44_565
F3 F3 1.61(3) 35_556
F4 F3 0.80(3) 44_565
F4 F4 1.64(3) 35_556
F4 F4 1.64(3) 44_565

loop_
_geom_torsion_atom_site_label_1
_geom_torsion_atom_site_label_2
_geom_torsion_atom_site_label_3
_geom_torsion_atom_site_label_4
_geom_torsion
_geom_torsion_site_symmetry_1
_geom_torsion_site_symmetry_4
N1 Cu1 N1 C1 -79.9(4) 3_566 .
N2 Cu1 N1 C1 55.4(5) . .
N2 Cu1 N1 C1 145.8(4) 3_566 .
N1 Cu1 N1 C4 109.7(5) 3_566 .
N2 Cu1 N1 C4 -114.9(5) . .
N2 Cu1 N1 C4 -24.6(6) 3_566 .
N1 Cu1 N2 C1 -58.2(6) . 23_655
N1 Cu1 N2 C1 74.2(6) 3_566 23_655
N2 Cu1 N2 C1 -173.2(6) 3_566 23_655
N1 Cu1 N2 C2 112.7(4) . .
N1 Cu1 N2 C2 -114.9(4) 3_566 .
N2 Cu1 N2 C2 -2.3(3) 3_566 .
C4 N1 C1 N2 4.3(9) . 8_646
Cu1 N1 C1 N2 -167.2(5) . 8_646
C1 N2 C2 C3 -1.5(9) 23_655 .
Cu1 N2 C2 C3 -173.2(5) . .
C1 N2 C2 C2 177.8(6) 23_655 3_566
Cu1 N2 C2 C2 6.1(8) . 3_566
N2 C2 C3 C4 3.9(9) . 23_655
C2 C2 C3 C4 -175.4(7) 3_566 23_655
C1 N1 C4 C3 -1.6(9) . 8_646
Cu1 N1 C4 C3 168.6(5) . 8_646
F3 Si2 F3 F4 9(2) 35_556 35_556
F3 Si2 F3 F4 -171(2) 23_655 35_556
F3 Si2 F3 F4 -179(6) 44_565 35_556
F3 Si2 F3 F4 1(6) 8_646 35_556
F4 Si2 F3 F4 180.000(6) 23_655 35_556
F4 Si2 F3 F4 -170(5) 44_565 35_556
F4 Si2 F3 F4 10(5) 8_646 35_556
F4 Si2 F3 F4 -7(5) 37_656 35_556
F4 Si2 F3 F4 173(5) . 35_556
F3 Si2 F3 F4 -165(5) 35_556 .
F3 Si2 F3 F4 15(5) 23_655 .
F3 Si2 F3 F4 8(2) 44_565 .
F3 Si2 F3 F4 -172(2) 8_646 .
F4 Si2 F3 F4 -173(5) 35_556 .
F4 Si2 F3 F4 7(5) 23_655 .
F4 Si2 F3 F4 16(4) 44_565 .
F4 Si2 F3 F4 -164(4) 8_646 .
F4 Si2 F3 F4 180.000(11) 37_656 .
F3 Si2 F3 F3 -173(5) 35_556 44_565
F3 Si2 F3 F3 7(5) 23_655 44_565
F3 Si2 F3 F3 180.000(4) 8_646 44_565
F4 Si2 F3 F3 179(6) 35_556 44_565
F4 Si2 F3 F3 -1(6) 23_655 44_565
F4 Si2 F3 F3 8(3) 44_565 44_565
F4 Si2 F3 F3 -172(3) 8_646 44_565
F4 Si2 F3 F3 172(2) 37_656 44_565
F4 Si2 F3 F3 -8(2) . 44_565
F3 Si2 F3 F3 180.0 23_655 35_556
F3 Si2 F3 F3 173(5) 44_565 35_556
F3 Si2 F3 F3 -7(5) 8_646 35_556
F4 Si2 F3 F3 -9(2) 35_556 35_556
F4 Si2 F3 F3 171(2) 23_655 35_556
F4 Si2 F3 F3 -179(3) 44_565 35_556
F4 Si2 F3 F3 1(3) 8_646 35_556
F4 Si2 F3 F3 -15(5) 37_656 35_556
F4 Si2 F3 F3 165(5) . 35_556
F4 F3 F4 F3 -38(10) 35_556 44_565
Si2 F3 F4 F3 -25(7) . 44_565
F3 F3 F4 F3 -43(9) 35_556 44_565
F4 F3 F4 Si2 -13(10) 35_556 .
F3 F3 F4 Si2 25(7) 44_565 .
F3 F3 F4 Si2 -18(5) 35_556 .
Si2 F3 F4 F4 13(10) . 35_556
F3 F3 F4 F4 38(10) 44_565 35_556
F3 F3 F4 F4 -5(6) 35_556 35_556
F4 F3 F4 F4 -34(12) 35_556 44_565
Si2 F3 F4 F4 -21(4) . 44_565
F3 F3 F4 F4 4(5) 44_565 44_565
F3 F3 F4 F4 -39(9) 35_556 44_565
F3 Si2 F4 F3 179(5) 35_556 44_565
F3 Si2 F4 F3 -1(5) 23_655 44_565
F3 Si2 F4 F3 -15(4) 37_656 44_565
F3 Si2 F4 F3 180.000(4) 8_646 44_565
F3 Si2 F4 F3 165(4) . 44_565
F4 Si2 F4 F3 169(5) 35_556 44_565
F4 Si2 F4 F3 -11(5) 23_655 44_565
F4 Si2 F4 F3 4(3) 44_565 44_565
F4 Si2 F4 F3 -176(3) 8_646 44_565
F3 Si2 F4 F3 13(4) 35_556 .
F3 Si2 F4 F3 -167(4) 23_655 .
F3 Si2 F4 F3 180.000(5) 37_656 .
F3 Si2 F4 F3 -165(4) 44_565 .
F3 Si2 F4 F3 15(4) 8_646 .
F4 Si2 F4 F3 4(3) 35_556 .
F4 Si2 F4 F3 -176(3) 23_655 .
F4 Si2 F4 F3 -161(4) 44_565 .
F4 Si2 F4 F3 19(4) 8_646 .
F3 Si2 F4 F4 10(2) 35_556 35_556
F3 Si2 F4 F4 -170(2) 23_655 35_556
F3 Si2 F4 F4 176(3) 37_656 35_556
F3 Si2 F4 F4 -169(5) 44_565 35_556
F3 Si2 F4 F4 11(5) 8_646 35_556
F3 Si2 F4 F4 -4(3) . 35_556
F4 Si2 F4 F4 180.000(4) 23_655 35_556
F4 Si2 F4 F4 -165(4) 44_565 35_556
F4 Si2 F4 F4 15(4) 8_646 35_556
F3 Si2 F4 F4 175(3) 35_556 44_565
F3 Si2 F4 F4 -5(3) 23_655 44_565
F3 Si2 F4 F4 -19(4) 37_656 44_565
F3 Si2 F4 F4 -4(3) 44_565 44_565
F3 Si2 F4 F4 176(3) 8_646 44_565
F3 Si2 F4 F4 161(4) . 44_565
F4 Si2 F4 F4 165(4) 35_556 44_565
F4 Si2 F4 F4 -15(4) 23_655 44_565
F4 Si2 F4 F4 180.000(1) 8_646 44_565
